data_4024383
loop_
_publ_author_name
'D. Christopher Braddock'
'David S. Millan'
'Yolanda P\'erez-Fuertes'
'Rebecca H. Pouwer'
'Richard N. Sheppard'
'Savade Solanki'
'Andrew J. P. White'

_publ_section_title
;
Bromonium Ion Induced Transannular Oxonium Ion Formation-Fragmentation in
Model Obtusallene Systems and Structural Reassignment of Obtusallenes
V-VII
;
_journal_name_full 'Journal of Organic Chemistry'
_journal_page_first 1835
_journal_page_last 1841
_journal_paper_doi 10.1021/jo8026577
_journal_volume 74
_journal_year 2009
_chemical_absolute_configuration ad
_chemical_formula_moiety 'C15 H18 Br3 Cl O3'
_chemical_formula_sum 'C15 H18 Br3 Cl O3'
_chemical_formula_weight 521.47
_chemical_name_systematic
; 
 ? 
;
_space_group_IT_number 5
_symmetry_cell_setting monoclinic
_symmetry_space_group_name_Hall 'C 2y'
_symmetry_space_group_name_H-M 'C 1 2 1'
_atom_sites_solution_hydrogens geom
_atom_sites_solution_primary direct
_atom_sites_solution_secondary difmap
_audit_creation_method SHELXL-97
_cell_angle_alpha 90
_cell_angle_beta 112.271(2)
_cell_angle_gamma 90
_cell_formula_units_Z 4
_cell_length_a 17.6506(3)
_cell_length_b 5.65986(9)
_cell_length_c 19.6269(3)
_cell_measurement_reflns_used 4927
_cell_measurement_temperature 173(2)
_cell_measurement_theta_max 71.2843
_cell_measurement_theta_min 2.4294
_cell_volume 1814.46(6)
_computing_cell_refinement 'CrysAlis RED, Oxford Diffraction Ltd'
_computing_data_collection 'CrysAlis CCD, Oxford Diffraction Ltd'
_computing_data_reduction 'CrysAlis RED, Oxford Diffraction Ltd'
_computing_molecular_graphics 'Bruker SHELXTL'
_computing_publication_material 'Bruker SHELXTL'
_computing_structure_refinement 'SHELXL-97 (Sheldrick, 1997)'
_computing_structure_solution 'SHELXS-97 (Sheldrick, 1990)'
_diffrn_ambient_temperature 173(2)
_diffrn_detector_area_resol_mean 8.2556
_diffrn_measured_fraction_theta_full 0.994
_diffrn_measured_fraction_theta_max 0.994
_diffrn_measurement_device_type 'OD Xcalibur PX Ultra'
_diffrn_measurement_method 'phi and omega scans'
_diffrn_radiation_monochromator graphite
_diffrn_radiation_source 'Enhance Ultra (Cu) X-ray Source'
_diffrn_radiation_type CuK\a
_diffrn_radiation_wavelength 1.54184
_diffrn_reflns_av_R_equivalents 0.0474
_diffrn_reflns_av_sigmaI/netI 0.0444
_diffrn_reflns_limit_h_max 20
_diffrn_reflns_limit_h_min -21
_diffrn_reflns_limit_k_max 6
_diffrn_reflns_limit_k_min -6
_diffrn_reflns_limit_l_max 24
_diffrn_reflns_limit_l_min -21
_diffrn_reflns_number 12862
_diffrn_reflns_theta_full 71.42
_diffrn_reflns_theta_max 71.42
_diffrn_reflns_theta_min 2.43
_diffrn_standards_number 0
_exptl_absorpt_coefficient_mu 9.680
_exptl_absorpt_correction_T_max 1.00000
_exptl_absorpt_correction_T_min 0.36386
_exptl_absorpt_correction_type multi-scan
_exptl_absorpt_process_details
; 
CrysAlis RED, Oxford Diffraction Ltd., 
Version 1.171.32.5 (release 08-05-2007 CrysAlis171 .NET) 
(compiled May  8 2007,13:10:02) 
Empirical absorption correction using spherical harmonics, 
implemented in SCALE3 ABSPACK scaling algorithm. 
;
_exptl_crystal_colour Colourless
_exptl_crystal_density_diffrn 1.909
_exptl_crystal_density_method 'not measured'
_exptl_crystal_description needles
_exptl_crystal_F_000 1016
_exptl_crystal_size_max 0.16
_exptl_crystal_size_mid 0.06
_exptl_crystal_size_min 0.02
_refine_diff_density_max 0.447
_refine_diff_density_min -0.473
_refine_diff_density_rms 0.065
_refine_ls_abs_structure_details 'Flack H D (1983), Acta Cryst. A39, 876-881, 1506 Friedel pairs'
_refine_ls_abs_structure_Flack 0.00(2)
_refine_ls_extinction_coef 0.00009(2)
_refine_ls_extinction_expression Fc^*^=kFc[1+0.001xFc^2^\l^3^/sin(2\q)]^-1/4^
_refine_ls_extinction_method SHELXL
_refine_ls_goodness_of_fit_ref 0.901
_refine_ls_hydrogen_treatment constr
_refine_ls_matrix_type full
_refine_ls_number_parameters 200
_refine_ls_number_reflns 3449
_refine_ls_number_restraints 1
_refine_ls_restrained_S_all 0.901
_refine_ls_R_factor_all 0.0436
_refine_ls_R_factor_gt 0.0306
_refine_ls_shift/su_max 0.000
_refine_ls_shift/su_mean 0.000
_refine_ls_structure_factor_coef Fsqd
_refine_ls_weighting_details 'calc w=1/[\s^2^(Fo^2^)+(0.0306P)^2^+0.0000P] where P=(Fo^2^+2Fc^2^)/3'
_refine_ls_weighting_scheme calc
_refine_ls_wR_factor_gt 0.0577
_refine_ls_wR_factor_ref 0.0604
_reflns_number_gt 2652
_reflns_number_total 3449
_reflns_threshold_expression >2sigma(I)
_cod_data_source_file jo8026577_si_002_1.cif
_cod_data_source_block Compound_3
_cod_depositor_comments
;
The following automatic conversions were performed:
'_symmetry_cell_setting' value 'Monoclinic' changed to 'monoclinic'
according to '/home/saulius/struct/CIF-dictionaries/cif_core.dic'
dictionary named 'cif_core.dic' version 2.4.1 from 2010-06-29.

Automatic conversion script
Id: cif_fix_enum 1527 2010-12-29 10:47:43Z saulius 
;
_cod_original_sg_symbol_H-M C2
_cod_database_code 4024383

loop_
_symmetry_equiv_pos_as_xyz
'x, y, z'
'-x, y, -z'
'x+1/2, y+1/2, z'
'-x+1/2, y+1/2, -z'

loop_
_atom_site_label
_atom_site_type_symbol
_atom_site_fract_x
_atom_site_fract_y
_atom_site_fract_z
_atom_site_U_iso_or_equiv
_atom_site_adp_type
_atom_site_occupancy
_atom_site_symmetry_multiplicity
_atom_site_calc_flag
_atom_site_refinement_flags
_atom_site_disorder_assembly
_atom_site_disorder_group
O1 O 0.71798(18) 0.0692(5) 0.36768(15) 0.0358(7) Uani 1 1 d . . .
O2 O 0.62050(15) 0.3026(6) 0.27997(13) 0.0363(6) Uani 1 1 d . . .
O3 O 0.68174(16) -0.1261(4) 0.22064(15) 0.0357(7) Uani 1 1 d . . .
C1 C 0.7210(3) 0.3209(11) 0.0503(2) 0.0516(12) Uani 1 1 d . . .
H1A H 0.7567 0.4469 0.0508 0.062 Uiso 1 1 calc R . .
Br1 Br 0.61771(4) 0.29529(15) -0.02780(3) 0.0727(2) Uani 1 1 d . . .
C2 C 0.7433(3) 0.1663(8) 0.1035(2) 0.0398(11) Uani 1 1 d . . .
C3 C 0.7645(2) 0.0186(9) 0.1578(2) 0.0385(10) Uani 1 1 d . . .
H3A H 0.7967 -0.1147 0.1567 0.046 Uiso 1 1 calc R . .
C4 C 0.7398(2) 0.0507(8) 0.2224(2) 0.0324(10) Uani 1 1 d . . .
H4A H 0.7142 0.2099 0.2193 0.039 Uiso 1 1 calc R . .
C5 C 0.8098(2) 0.0257(8) 0.2970(2) 0.0342(9) Uani 1 1 d . . .
H5A H 0.8224 -0.1445 0.3065 0.041 Uiso 1 1 calc R . .
H5B H 0.8589 0.1024 0.2941 0.041 Uiso 1 1 calc R . .
C6 C 0.7953(3) 0.1286(8) 0.3626(3) 0.0359(11) Uani 1 1 d . . .
H6A H 0.8401 0.0711 0.4084 0.043 Uiso 1 1 calc R . .
C7 C 0.7980(3) 0.3998(8) 0.3631(3) 0.0381(11) Uani 1 1 d . . .
H7A H 0.7875 0.4568 0.3121 0.046 Uiso 1 1 calc R . .
Cl Cl 0.89494(7) 0.5102(2) 0.42376(6) 0.0469(3) Uani 1 1 d . . .
C8 C 0.7282(3) 0.4752(9) 0.3841(3) 0.0450(12) Uani 1 1 d . . .
H8A H 0.7043 0.6262 0.3601 0.054 Uiso 1 1 calc R . .
H8B H 0.7461 0.4932 0.4382 0.054 Uiso 1 1 calc R . .
C9 C 0.6675(2) 0.2738(8) 0.3561(2) 0.0356(9) Uani 1 1 d . . .
C10 C 0.6042(3) 0.2272(8) 0.3910(3) 0.0468(13) Uani 1 1 d . . .
H10A H 0.6253 0.1059 0.4308 0.056 Uiso 1 1 calc R . .
Br2 Br 0.57636(4) 0.51984(11) 0.42992(3) 0.06497(19) Uani 1 1 d . . .
C11 C 0.5289(3) 0.1373(10) 0.3293(3) 0.0713(19) Uani 1 1 d . . .
H11A H 0.4804 0.2332 0.3252 0.086 Uiso 1 1 calc R . .
H11B H 0.5182 -0.0295 0.3379 0.086 Uiso 1 1 calc R . .
C12 C 0.5476(3) 0.1602(8) 0.2595(3) 0.0418(11) Uani 1 1 d . . .
H12A H 0.5017 0.2485 0.2218 0.050 Uiso 1 1 calc R . .
C13 C 0.5551(2) -0.0802(7) 0.2276(2) 0.0329(10) Uani 1 1 d . . .
H13A H 0.5865 -0.1860 0.2696 0.039 Uiso 1 1 calc R . .
Br3 Br 0.44127(2) -0.19718(9) 0.18561(2) 0.04627(14) Uani 1 1 d . . .
C14 C 0.5980(2) -0.0833(8) 0.1733(2) 0.0375(10) Uani 1 1 d . . .
H14A H 0.5930 0.0752 0.1495 0.045 Uiso 1 1 calc R . .
C15 C 0.5714(3) -0.2742(9) 0.1150(2) 0.0562(15) Uani 1 1 d . . .
H15A H 0.6018 -0.2576 0.0826 0.084 Uiso 1 1 calc R . .
H15B H 0.5126 -0.2589 0.0859 0.084 Uiso 1 1 calc R . .
H15C H 0.5825 -0.4298 0.1387 0.084 Uiso 1 1 calc R . .

loop_
_atom_site_aniso_label
_atom_site_aniso_U_11
_atom_site_aniso_U_22
_atom_site_aniso_U_33
_atom_site_aniso_U_23
_atom_site_aniso_U_13
_atom_site_aniso_U_12
O1 0.0425(17) 0.0263(17) 0.0431(17) 0.0043(14) 0.0211(14) -0.0013(13)
O2 0.0368(13) 0.0297(14) 0.0408(15) -0.0001(17) 0.0130(12) -0.0040(17)
O3 0.0304(15) 0.0346(17) 0.0404(16) 0.0008(12) 0.0116(13) -0.0072(11)
C1 0.058(3) 0.061(3) 0.041(2) -0.003(3) 0.023(2) -0.001(3)
Br1 0.0731(4) 0.0905(4) 0.0424(3) 0.0018(4) 0.0082(3) 0.0202(5)
C2 0.034(2) 0.054(3) 0.035(2) -0.004(2) 0.016(2) -0.008(2)
C3 0.033(2) 0.046(3) 0.038(2) -0.010(2) 0.0155(18) -0.011(2)
C4 0.034(2) 0.028(2) 0.031(2) 0.0056(19) 0.0077(17) -0.0065(19)
C5 0.031(2) 0.031(2) 0.041(2) -0.002(2) 0.0145(18) -0.007(2)
C6 0.040(3) 0.031(2) 0.034(3) 0.0010(19) 0.011(2) -0.0048(19)
C7 0.040(3) 0.041(3) 0.029(2) 0.0024(19) 0.008(2) -0.008(2)
Cl 0.0503(6) 0.0457(7) 0.0420(6) -0.0062(6) 0.0143(5) -0.0157(6)
C8 0.051(3) 0.034(3) 0.046(3) -0.005(2) 0.013(2) 0.000(2)
C9 0.043(2) 0.029(2) 0.035(2) -0.004(2) 0.0144(17) -0.001(2)
C10 0.065(3) 0.040(3) 0.053(3) 0.001(2) 0.041(3) 0.013(2)
Br2 0.0699(4) 0.0639(4) 0.0656(4) -0.0219(3) 0.0307(3) 0.0060(3)
C11 0.076(4) 0.078(4) 0.089(4) -0.041(4) 0.063(4) -0.034(3)
C12 0.030(2) 0.041(3) 0.057(3) -0.004(2) 0.020(2) -0.0062(19)
C13 0.024(2) 0.036(2) 0.034(2) -0.0003(19) 0.0060(18) -0.0116(17)
Br3 0.0322(2) 0.0533(3) 0.0506(3) -0.0016(3) 0.01265(19) -0.0121(3)
C14 0.033(2) 0.043(2) 0.036(2) 0.000(2) 0.012(2) -0.0069(19)
C15 0.048(3) 0.069(4) 0.052(3) -0.020(3) 0.019(2) -0.014(3)

loop_
_atom_type_symbol
_atom_type_description
_atom_type_scat_dispersion_real
_atom_type_scat_dispersion_imag
_atom_type_scat_source
C C 0.0181 0.0091 'International Tables Vol C Tables 4.2.6.8 and 6.1.1.4'
H H 0.0000 0.0000 'International Tables Vol C Tables 4.2.6.8 and 6.1.1.4'
O O 0.0492 0.0322 'International Tables Vol C Tables 4.2.6.8 and 6.1.1.4'
Cl Cl 0.3639 0.7018 'International Tables Vol C Tables 4.2.6.8 and 6.1.1.4'
Br Br -0.6763 1.2805 'International Tables Vol C Tables 4.2.6.8 and 6.1.1.4'

loop_
_geom_angle_atom_site_label_1
_geom_angle_atom_site_label_2
_geom_angle_atom_site_label_3
_geom_angle
_geom_angle_site_symmetry_1
_geom_angle_site_symmetry_3
_geom_angle_publ_flag
C9 O1 C6 110.5(3) . . ?
C9 O2 C12 109.5(3) . . ?
C4 O3 C14 116.9(3) . . ?
C2 C1 Br1 120.3(4) . . ?
C3 C2 C1 177.7(5) . . ?
C2 C3 C4 122.2(5) . . ?
O3 C4 C3 109.4(3) . . ?
O3 C4 C5 105.8(3) . . ?
C3 C4 C5 114.4(3) . . ?
C6 C5 C4 116.3(3) . . ?
O1 C6 C5 115.9(4) . . ?
O1 C6 C7 105.1(4) . . ?
C5 C6 C7 111.9(4) . . ?
C8 C7 C6 105.0(4) . . ?
C8 C7 Cl 113.3(3) . . ?
C6 C7 Cl 111.9(4) . . ?
C7 C8 C9 103.1(4) . . ?
O2 C9 O1 110.0(3) . . ?
O2 C9 C8 110.3(4) . . ?
O1 C9 C8 103.9(3) . . ?
O2 C9 C10 104.8(3) . . ?
O1 C9 C10 107.8(3) . . ?
C8 C9 C10 120.0(4) . . ?
C11 C10 C9 105.6(4) . . ?
C11 C10 Br2 108.8(4) . . ?
C9 C10 Br2 111.1(3) . . ?
C10 C11 C12 105.4(4) . . ?
O2 C12 C13 114.0(3) . . ?
O2 C12 C11 105.7(4) . . ?
C13 C12 C11 111.9(4) . . ?
C14 C13 C12 116.1(3) . . ?
C14 C13 Br3 113.6(3) . . ?
C12 C13 Br3 103.8(3) . . ?
O3 C14 C15 108.4(3) . . ?
O3 C14 C13 102.3(3) . . ?
C15 C14 C13 116.3(4) . . ?

loop_
_geom_bond_atom_site_label_1
_geom_bond_atom_site_label_2
_geom_bond_distance
_geom_bond_site_symmetry_2
_geom_bond_publ_flag
O1 C9 1.426(5) . ?
O1 C6 1.445(5) . ?
O2 C9 1.417(4) . ?
O2 C12 1.440(5) . ?
O3 C4 1.424(5) . ?
O3 C14 1.438(5) . ?
C1 C2 1.302(7) . ?
C1 Br1 1.891(4) . ?
C2 C3 1.293(6) . ?
C3 C4 1.500(5) . ?
C4 C5 1.524(5) . ?
C5 C6 1.520(6) . ?
C6 C7 1.536(6) . ?
C7 C8 1.503(6) . ?
C7 Cl 1.786(5) . ?
C8 C9 1.518(6) . ?
C9 C10 1.538(6) . ?
C10 C11 1.508(7) . ?
C10 Br2 1.963(4) . ?
C11 C12 1.532(7) . ?
C12 C13 1.524(6) . ?
C13 C14 1.523(6) . ?
C13 Br3 1.974(4) . ?
C14 C15 1.514(6) . ?

loop_
_cod_related_entry_id
_cod_related_entry_database
_cod_related_entry_code
1 ChemSpider 30658910
